data_4079738
loop_
_publ_author_name
'Bajo, Sonia'
'Esteruelas, Miguel A.'
'L\'opez, Ana M.'
'O\~nate, Enrique'

_publ_section_title
;
 Alkenylation of 2-Methylpyridine via Pyridylidene--Osmium Complexes
;
_journal_issue 24
_journal_name_full Organometallics
_journal_page_first 8618
_journal_paper_doi 10.1021/om301058n
_journal_volume 31
_journal_year 2012
_chemical_formula_sum 'C35.5 H51.4 B N7 Os P'
_chemical_formula_weight 808.22
_chemical_name_systematic
; 
 ? 
;
_space_group_IT_number 14
_symmetry_cell_setting monoclinic
_symmetry_space_group_name_Hall '-P 2ybc'
_symmetry_space_group_name_H-M 'P 1 21/c 1'
_atom_sites_solution_hydrogens geom
_atom_sites_solution_primary direct
_atom_sites_solution_secondary difmap
_audit_creation_method SHELXL-97
_cell_angle_alpha 90.00
_cell_angle_beta 107.3400(10)
_cell_angle_gamma 90.00
_cell_formula_units_Z 4
_cell_length_a 16.5362(8)
_cell_length_b 15.2844(8)
_cell_length_c 15.7550(8)
_cell_measurement_reflns_used 9871
_cell_measurement_temperature 100(2)
_cell_measurement_theta_max 22.8
_cell_measurement_theta_min 2.5
_cell_volume 3801.0(3)
_computing_cell_refinement 'SAINT+ v. 7.56a (Bruker AXS, 2008)'
_computing_data_collection 'apex2 v. 7.0 (Bruker AXS, 2009)'
_computing_data_reduction 'SAINT+ v. 7.56a (Bruker AXS, 2008)'
_computing_molecular_graphics 'XP, SHELXTL v. 6.14 (Bruker, 2000)'
_computing_publication_material 'XCIF, SHELXTL v. 6.14 (Bruker, 2000)'
_computing_structure_refinement 'SHELXL-97 (Sheldrick, 1997)'
_computing_structure_solution 'SHELXS-97 (Sheldrick, 1990)'
_diffrn_ambient_temperature 100(2)
_diffrn_detector_area_resol_mean 8.26
_diffrn_measured_fraction_theta_full 0.993
_diffrn_measured_fraction_theta_max 0.936
_diffrn_measurement_device_type 'Bruker SMART APEX CCD system'
_diffrn_measurement_method '\w rotations with narrow frames'
_diffrn_radiation_monochromator graphite
_diffrn_radiation_source 'normal-focus sealed tube'
_diffrn_radiation_type MoK\a
_diffrn_radiation_wavelength 0.71073
_diffrn_reflns_av_R_equivalents 0.0357
_diffrn_reflns_av_sigmaI/netI 0.0293
_diffrn_reflns_limit_h_max 22
_diffrn_reflns_limit_h_min -21
_diffrn_reflns_limit_k_max 20
_diffrn_reflns_limit_k_min -20
_diffrn_reflns_limit_l_max 20
_diffrn_reflns_limit_l_min -20
_diffrn_reflns_number 44965
_diffrn_reflns_theta_full 27.50
_diffrn_reflns_theta_max 28.55
_diffrn_reflns_theta_min 1.85
_diffrn_standards_decay_% 0
_exptl_absorpt_coefficient_mu 3.430
_exptl_absorpt_correction_T_max 0.862
_exptl_absorpt_correction_T_min 0.692
_exptl_absorpt_correction_type multi-scan
_exptl_absorpt_process_details
;
Absorption correction performed with SADABS program. This is based on the
method of Blessing: Blessing, R. H., Acta Crystallogr., Sect. A 1995, 51, 33.

SADABS: Area-Detector Absorption Correction. Bruker-AXS 
within SAINT+ package, v. 6.1 (2000).
;
_exptl_crystal_colour red
_exptl_crystal_density_diffrn 1.412
_exptl_crystal_density_method 'not measured'
_exptl_crystal_description 'irregular block'
_exptl_crystal_F_000 1638
_exptl_crystal_size_max 0.22
_exptl_crystal_size_mid 0.20
_exptl_crystal_size_min 0.14
_refine_diff_density_max 1.276
_refine_diff_density_min -0.616
_refine_diff_density_rms 0.104
_refine_ls_extinction_method none
_refine_ls_goodness_of_fit_ref 1.039
_refine_ls_hydrogen_treatment mixed
_refine_ls_matrix_type full
_refine_ls_number_parameters 436
_refine_ls_number_reflns 9064
_refine_ls_number_restraints 14
_refine_ls_restrained_S_all 1.041
_refine_ls_R_factor_all 0.0390
_refine_ls_R_factor_gt 0.0249
_refine_ls_shift/su_max 0.003
_refine_ls_shift/su_mean 0.000
_refine_ls_structure_factor_coef Fsqd
_refine_ls_weighting_details 'calc w=1/[\s^2^(Fo^2^)+(0.0362P)^2^+3.3244P] where P=(Fo^2^+2Fc^2^)/3'
_refine_ls_weighting_scheme calc
_refine_ls_wR_factor_gt 0.0626
_refine_ls_wR_factor_ref 0.0697
_reflns_number_gt 7409
_reflns_number_total 9064
_reflns_threshold_expression >2sigma(I)
_cod_data_source_file om301058n_si_001.cif
_cod_data_source_block enrique76as
_cod_original_sg_symbol_H-M P21/c
_cod_original_formula_sum 'C35.50 H51.40 B N7 Os P'
_cod_database_code 4079738

loop_
_symmetry_equiv_pos_as_xyz
'x, y, z'
'-x, y+1/2, -z+1/2'
'-x, -y, -z'
'x, -y-1/2, z-1/2'

loop_
_atom_site_label
_atom_site_type_symbol
_atom_site_fract_x
_atom_site_fract_y
_atom_site_fract_z
_atom_site_U_iso_or_equiv
_atom_site_adp_type
_atom_site_occupancy
_atom_site_symmetry_multiplicity
_atom_site_calc_flag
_atom_site_refinement_flags
_atom_site_disorder_assembly
_atom_site_disorder_group
Os Os 0.277690(7) 0.140434(7) 0.091842(8) 0.02040(4) Uani 1 1 d . . .
P P 0.37580(5) 0.06004(5) 0.20205(6) 0.02445(17) Uani 1 1 d . . .
N1 N 0.15239(18) 0.00156(17) 0.09104(18) 0.0255(6) Uani 1 1 d . . .
H1 H 0.187(2) -0.028(2) 0.072(2) 0.031 Uiso 1 1 d . . .
N2 N 0.19727(16) 0.22051(16) -0.00822(17) 0.0234(5) Uani 1 1 d . . .
N3 N 0.20964(17) 0.30909(17) -0.00912(18) 0.0268(6) Uani 1 1 d . . .
N4 N 0.37398(16) 0.21239(17) 0.05335(17) 0.0243(5) Uani 1 1 d . . .
N5 N 0.36646(17) 0.30136(17) 0.04468(17) 0.0253(6) Uani 1 1 d . . .
N6 N 0.27550(17) 0.24833(16) 0.17971(17) 0.0245(6) Uani 1 1 d . . .
N7 N 0.28474(18) 0.33177(17) 0.15234(19) 0.0269(6) Uani 1 1 d . . .
B1 B 0.2889(3) 0.3492(2) 0.0579(3) 0.0283(8) Uani 1 1 d . . .
H01 H 0.290(2) 0.421(2) 0.045(2) 0.034 Uiso 1 1 d . . .
C1 C 0.17341(19) 0.0883(2) 0.1097(2) 0.0235(6) Uani 1 1 d . . .
C2 C 0.1077(2) 0.1339(2) 0.1338(2) 0.0293(7) Uani 1 1 d . . .
H2 H 0.1129 0.1953 0.1432 0.035 Uiso 1 1 calc R . .
C3 C 0.0381(2) 0.0927(2) 0.1437(3) 0.0363(8) Uani 1 1 d . . .
H3 H -0.0031 0.1255 0.1611 0.044 Uiso 1 1 calc R . .
C4 C 0.0263(2) 0.0024(2) 0.1286(3) 0.0383(9) Uani 1 1 d . . .
H4 H -0.0213 -0.0264 0.1376 0.046 Uiso 1 1 calc R . .
C5 C 0.0846(2) -0.0432(2) 0.1007(2) 0.0314(7) Uani 1 1 d . . .
C6 C 0.0825(3) -0.1390(2) 0.0816(3) 0.0431(10) Uani 1 1 d . . .
H6A H 0.1098 -0.1709 0.1367 0.065 Uiso 1 1 calc R . .
H6B H 0.1128 -0.1507 0.0380 0.065 Uiso 1 1 calc R . .
H6C H 0.0236 -0.1584 0.0577 0.065 Uiso 1 1 calc R . .
C7 C 0.2713(2) 0.05009(19) -0.0016(2) 0.0230(6) Uani 1 1 d . . .
C8 C 0.2586(2) -0.0037(2) -0.0610(2) 0.0286(7) Uani 1 1 d . . .
C9 C 0.2514(2) -0.0666(2) -0.1312(2) 0.0297(7) Uani 1 1 d . . .
C10 C 0.3171(2) -0.1262(2) -0.1272(3) 0.0371(8) Uani 1 1 d . . .
H10 H 0.3668 -0.1254 -0.0776 0.044 Uiso 1 1 calc R . .
C11 C 0.3103(3) -0.1862(3) -0.1949(3) 0.0460(10) Uani 1 1 d . . .
H11 H 0.3551 -0.2263 -0.1910 0.055 Uiso 1 1 calc R . .
C12 C 0.2389(3) -0.1884(3) -0.2679(3) 0.0518(11) Uani 1 1 d . . .
H12 H 0.2347 -0.2298 -0.3141 0.062 Uiso 1 1 calc R . .
C13 C 0.1737(3) -0.1303(3) -0.2734(3) 0.0481(10) Uani 1 1 d . . .
H13 H 0.1246 -0.1313 -0.3237 0.058 Uiso 1 1 calc R . .
C14 C 0.1797(2) -0.0702(3) -0.2057(3) 0.0388(8) Uani 1 1 d . . .
H14 H 0.1342 -0.0309 -0.2100 0.047 Uiso 1 1 calc R . .
C15 C 0.1302(2) 0.2022(2) -0.0768(2) 0.0290(7) Uani 1 1 d . . .
H15 H 0.1078 0.1453 -0.0927 0.035 Uiso 1 1 calc R . .
C16 C 0.0971(2) 0.2792(2) -0.1226(2) 0.0336(8) Uani 1 1 d . . .
H16 H 0.0491 0.2847 -0.1736 0.040 Uiso 1 1 calc R . .
C17 C 0.1487(2) 0.3445(2) -0.0779(2) 0.0323(8) Uani 1 1 d . . .
H17 H 0.1428 0.4049 -0.0926 0.039 Uiso 1 1 calc R . .
C18 C 0.4418(2) 0.1905(2) 0.0294(2) 0.0287(7) Uani 1 1 d . . .
H18 H 0.4614 0.1322 0.0280 0.034 Uiso 1 1 calc R . .
C19 C 0.4806(2) 0.2643(2) 0.0066(2) 0.0326(8) Uani 1 1 d . . .
H19 H 0.5303 0.2667 -0.0117 0.039 Uiso 1 1 calc R . .
C20 C 0.4303(2) 0.3326(2) 0.0167(2) 0.0296(7) Uani 1 1 d . . .
H20 H 0.4391 0.3924 0.0057 0.036 Uiso 1 1 calc R . .
C21 C 0.2707(2) 0.2554(2) 0.2626(2) 0.0292(7) Uani 1 1 d . . .
H21 H 0.2634 0.2075 0.2980 0.035 Uiso 1 1 calc R . .
C22 C 0.2777(2) 0.3429(2) 0.2905(2) 0.0333(8) Uani 1 1 d . . .
H22 H 0.2769 0.3653 0.3464 0.040 Uiso 1 1 calc R . .
C23 C 0.2861(2) 0.3889(2) 0.2186(2) 0.0324(8) Uani 1 1 d . . .
H23 H 0.2919 0.4505 0.2158 0.039 Uiso 1 1 calc R . .
C24 C 0.4806(2) 0.1179(2) 0.2411(2) 0.0315(8) Uani 1 1 d . . .
H24 H 0.5011 0.1215 0.1876 0.038 Uiso 1 1 calc R . .
C25 C 0.5531(2) 0.0730(3) 0.3134(3) 0.0436(9) Uani 1 1 d . . .
H25A H 0.6069 0.1021 0.3172 0.065 Uiso 1 1 calc R . .
H25B H 0.5565 0.0113 0.2979 0.065 Uiso 1 1 calc R . .
H25C H 0.5419 0.0771 0.3709 0.065 Uiso 1 1 calc R . .
C26 C 0.4732(2) 0.2134(2) 0.2687(2) 0.0357(8) Uani 1 1 d . . .
H26A H 0.4511 0.2148 0.3199 0.054 Uiso 1 1 calc R . .
H26B H 0.4346 0.2453 0.2190 0.054 Uiso 1 1 calc R . .
H26C H 0.5293 0.2410 0.2848 0.054 Uiso 1 1 calc R . .
C27 C 0.3530(2) 0.0368(2) 0.3105(2) 0.0293(7) Uani 1 1 d . . .
H27 H 0.3692 0.0912 0.3469 0.035 Uiso 1 1 calc R . .
C28 C 0.4048(2) -0.0372(2) 0.3675(2) 0.0384(8) Uani 1 1 d . . .
H28A H 0.3953 -0.0374 0.4260 0.058 Uiso 1 1 calc R . .
H28B H 0.4651 -0.0280 0.3747 0.058 Uiso 1 1 calc R . .
H28C H 0.3870 -0.0935 0.3380 0.058 Uiso 1 1 calc R . .
C29 C 0.2603(2) 0.0204(2) 0.3038(2) 0.0324(8) Uani 1 1 d . . .
H29A H 0.2409 -0.0330 0.2693 0.049 Uiso 1 1 calc R . .
H29B H 0.2260 0.0701 0.2741 0.049 Uiso 1 1 calc R . .
H29C H 0.2546 0.0135 0.3636 0.049 Uiso 1 1 calc R . .
C30 C 0.4117(2) -0.0499(2) 0.1749(2) 0.0300(7) Uani 1 1 d . . .
H30 H 0.4511 -0.0735 0.2313 0.036 Uiso 1 1 calc R . .
C31 C 0.4619(2) -0.0458(2) 0.1073(3) 0.0361(8) Uani 1 1 d . . .
H31A H 0.4784 -0.1051 0.0953 0.054 Uiso 1 1 calc R . .
H31B H 0.5129 -0.0102 0.1315 0.054 Uiso 1 1 calc R . .
H31C H 0.4267 -0.0195 0.0518 0.054 Uiso 1 1 calc R . .
C32 C 0.3384(2) -0.1150(2) 0.1447(2) 0.0319(8) Uani 1 1 d . . .
H32A H 0.3034 -0.1001 0.0845 0.048 Uiso 1 1 calc R . .
H32B H 0.3037 -0.1124 0.1854 0.048 Uiso 1 1 calc R . .
H32C H 0.3611 -0.1743 0.1450 0.048 Uiso 1 1 calc R . .
C33A C 0.2605(4) 0.6689(5) 0.9883(5) 0.0340(16) Uiso 0.50 1 d PD A 1
H33A H 0.2553 0.6872 1.0460 0.051 Uiso 0.50 1 calc PR A 1
H33B H 0.3048 0.7035 0.9743 0.051 Uiso 0.50 1 calc PR A 1
H33C H 0.2756 0.6067 0.9907 0.051 Uiso 0.50 1 calc PR A 1
C34A C 0.1782(4) 0.6830(5) 0.9180(5) 0.0382(17) Uiso 0.50 1 d PD A 1
H34A H 0.1669 0.7466 0.9121 0.046 Uiso 0.50 1 calc PR A 1
H34B H 0.1839 0.6619 0.8607 0.046 Uiso 0.50 1 calc PR A 1
C35A C 0.1042(4) 0.6394(5) 0.9338(5) 0.0337(16) Uiso 0.50 1 d PD A 1
H35A H 0.0960 0.6638 0.9889 0.040 Uiso 0.50 1 calc PR A 1
H35B H 0.1173 0.5764 0.9443 0.040 Uiso 0.50 1 calc PR A 1
C36A C 0.0229(4) 0.6479(5) 0.8608(5) 0.0419(18) Uiso 0.50 1 d PD A 1
H36A H 0.0115 0.7108 0.8472 0.050 Uiso 0.50 1 calc PR A 1
H36B H 0.0294 0.6194 0.8067 0.050 Uiso 0.50 1 calc PR A 1
C37A C -0.0509(5) 0.6089(7) 0.8816(8) 0.062(3) Uiso 0.50 1 d PD A 1
H37A H -0.0397 0.5469 0.8965 0.094 Uiso 0.50 1 calc PR A 1
H37B H -0.1012 0.6143 0.8298 0.094 Uiso 0.50 1 calc PR A 1
H37C H -0.0606 0.6397 0.9322 0.094 Uiso 0.50 1 calc PR A 1
C33B C 0.2208(10) 0.6829(14) 0.9629(14) 0.043(5) Uiso 0.20 1 d PD B 2
H33D H 0.2387 0.6717 0.9100 0.065 Uiso 0.20 1 calc PR B 2
H33E H 0.2633 0.6596 1.0155 0.065 Uiso 0.20 1 calc PR B 2
H33F H 0.2149 0.7461 0.9699 0.065 Uiso 0.20 1 calc PR B 2
C34B C 0.1376(11) 0.6393(17) 0.9527(13) 0.063(7) Uiso 0.20 1 d PD B 2
H34C H 0.1466 0.5752 0.9563 0.076 Uiso 0.20 1 calc PR B 2
H34D H 0.1172 0.6566 1.0034 0.076 Uiso 0.20 1 calc PR B 2
C35B C 0.0712(11) 0.6594(15) 0.8697(13) 0.069(7) Uiso 0.20 1 d PD B 2
H35C H 0.0957 0.6522 0.8199 0.083 Uiso 0.20 1 calc PR B 2
H35D H 0.0559 0.7219 0.8713 0.083 Uiso 0.20 1 calc PR B 2
C36B C -0.0073(11) 0.6077(16) 0.8492(12) 0.065(7) Uiso 0.20 1 d PD B 2
H36C H -0.0480 0.6327 0.7953 0.078 Uiso 0.20 1 calc PR B 2
H36D H 0.0058 0.5475 0.8343 0.078 Uiso 0.20 1 calc PR B 2
C37B C -0.0498(13) 0.6020(17) 0.9187(16) 0.054(6) Uiso 0.20 1 d PD B 2
H37D H -0.0591 0.5404 0.9304 0.081 Uiso 0.20 1 calc PR B 2
H37E H -0.1045 0.6323 0.8988 0.081 Uiso 0.20 1 calc PR B 2
H37F H -0.0143 0.6295 0.9733 0.081 Uiso 0.20 1 calc PR B 2

loop_
_atom_site_aniso_label
_atom_site_aniso_U_11
_atom_site_aniso_U_22
_atom_site_aniso_U_33
_atom_site_aniso_U_23
_atom_site_aniso_U_13
_atom_site_aniso_U_12
Os 0.02180(7) 0.01855(6) 0.02213(7) -0.00116(5) 0.00851(5) -0.00073(5)
P 0.0244(4) 0.0246(4) 0.0247(4) -0.0005(3) 0.0080(3) 0.0020(3)
N1 0.0263(14) 0.0226(13) 0.0277(14) 0.0005(11) 0.0084(11) 0.0002(11)
N2 0.0254(13) 0.0215(12) 0.0249(13) 0.0008(10) 0.0099(11) -0.0009(10)
N3 0.0286(14) 0.0212(13) 0.0318(15) 0.0025(11) 0.0108(12) -0.0012(11)
N4 0.0257(13) 0.0223(13) 0.0264(14) -0.0025(11) 0.0100(11) -0.0021(11)
N5 0.0287(14) 0.0229(13) 0.0254(14) -0.0028(11) 0.0098(11) -0.0065(11)
N6 0.0269(14) 0.0215(13) 0.0266(14) -0.0022(10) 0.0104(11) -0.0006(11)
N7 0.0299(15) 0.0210(12) 0.0321(15) -0.0029(11) 0.0128(12) -0.0016(11)
B1 0.032(2) 0.0227(18) 0.031(2) -0.0002(15) 0.0109(16) -0.0018(15)
C1 0.0256(15) 0.0221(15) 0.0235(15) 0.0028(12) 0.0085(13) 0.0004(12)
C2 0.0295(17) 0.0254(16) 0.0346(18) -0.0018(14) 0.0120(14) 0.0004(13)
C3 0.0286(18) 0.0354(19) 0.049(2) -0.0060(16) 0.0177(16) 0.0000(15)
C4 0.0304(19) 0.0332(19) 0.056(2) -0.0020(17) 0.0200(18) -0.0063(15)
C5 0.0261(17) 0.0277(17) 0.039(2) 0.0033(14) 0.0079(15) -0.0054(14)
C6 0.035(2) 0.0258(18) 0.069(3) -0.0016(18) 0.0172(19) -0.0060(15)
C7 0.0258(16) 0.0204(14) 0.0242(16) 0.0014(12) 0.0097(13) 0.0018(12)
C8 0.0325(18) 0.0246(16) 0.0318(18) 0.0031(14) 0.0143(15) -0.0008(14)
C9 0.0356(18) 0.0243(16) 0.0329(18) -0.0028(14) 0.0160(15) -0.0051(14)
C10 0.0352(19) 0.0346(19) 0.043(2) -0.0081(16) 0.0149(17) -0.0015(15)
C11 0.046(2) 0.036(2) 0.063(3) -0.0163(19) 0.027(2) 0.0006(18)
C12 0.053(3) 0.049(2) 0.059(3) -0.030(2) 0.026(2) -0.013(2)
C13 0.047(2) 0.053(2) 0.044(2) -0.019(2) 0.0125(19) -0.008(2)
C14 0.040(2) 0.039(2) 0.040(2) -0.0072(17) 0.0171(17) -0.0023(17)
C15 0.0251(16) 0.0308(17) 0.0316(18) -0.0009(14) 0.0091(14) -0.0053(14)
C16 0.0276(17) 0.0372(19) 0.0336(19) 0.0074(15) 0.0053(14) 0.0001(15)
C17 0.0317(18) 0.0286(18) 0.039(2) 0.0095(14) 0.0137(15) 0.0042(14)
C18 0.0267(17) 0.0365(18) 0.0247(16) -0.0033(14) 0.0106(13) -0.0033(14)
C19 0.0307(18) 0.043(2) 0.0275(17) -0.0029(15) 0.0136(14) -0.0086(15)
C20 0.0317(18) 0.0323(17) 0.0248(17) -0.0028(13) 0.0083(14) -0.0129(14)
C21 0.0327(18) 0.0278(16) 0.0301(18) -0.0044(14) 0.0139(14) -0.0007(14)
C22 0.0375(19) 0.0329(18) 0.0327(19) -0.0097(14) 0.0152(16) -0.0020(15)
C23 0.040(2) 0.0240(15) 0.037(2) -0.0073(14) 0.0171(16) -0.0026(14)
C24 0.0263(17) 0.0355(18) 0.0314(18) -0.0018(14) 0.0067(14) -0.0012(14)
C25 0.0309(19) 0.052(2) 0.041(2) 0.0027(19) 0.0003(16) -0.0016(18)
C26 0.0286(18) 0.041(2) 0.0343(19) -0.0075(16) 0.0047(15) -0.0060(15)
C27 0.0358(19) 0.0280(16) 0.0246(16) 0.0030(13) 0.0098(14) 0.0042(14)
C28 0.044(2) 0.039(2) 0.0311(19) 0.0084(16) 0.0101(16) 0.0093(17)
C29 0.039(2) 0.0310(18) 0.0306(18) 0.0042(14) 0.0154(15) 0.0027(15)
C30 0.0288(17) 0.0271(16) 0.0333(18) 0.0006(14) 0.0083(14) 0.0067(13)
C31 0.0352(19) 0.0337(18) 0.042(2) -0.0064(16) 0.0158(16) 0.0061(15)
C32 0.0376(19) 0.0225(15) 0.038(2) 0.0001(14) 0.0143(16) 0.0055(14)

loop_
_atom_type_symbol
_atom_type_description
_atom_type_scat_dispersion_real
_atom_type_scat_dispersion_imag
_atom_type_scat_source
C C 0.0033 0.0016 'International Tables Vol C Tables 4.2.6.8 and 6.1.1.4'
H H 0.0000 0.0000 'International Tables Vol C Tables 4.2.6.8 and 6.1.1.4'
B B 0.0013 0.0007 'International Tables Vol C Tables 4.2.6.8 and 6.1.1.4'
N N 0.0061 0.0033 'International Tables Vol C Tables 4.2.6.8 and 6.1.1.4'
P P 0.1023 0.0942 'International Tables Vol C Tables 4.2.6.8 and 6.1.1.4'
Os Os -1.2165 7.6030 'International Tables Vol C Tables 4.2.6.8 and 6.1.1.4'

loop_
_geom_angle_atom_site_label_1
_geom_angle_atom_site_label_2
_geom_angle_atom_site_label_3
_geom_angle
C1 Os C7 88.25(12)
C1 Os N2 87.62(11)
C7 Os N2 88.12(11)
C1 Os N6 91.98(11)
C7 Os N6 172.90(11)
N2 Os N6 84.79(10)
C1 Os N4 168.95(11)
C7 Os N4 91.51(11)
N2 Os N4 81.33(10)
N6 Os N4 86.90(10)
C1 Os P 97.06(9)
C7 Os P 93.25(9)
N2 Os P 175.16(7)
N6 Os P 93.77(7)
N4 Os P 93.98(7)
C30 P C24 99.97(15)
C30 P C27 101.53(15)
C24 P C27 101.87(16)
C30 P Os 119.87(11)
C24 P Os 111.34(12)
C27 P Os 119.22(11)
C5 N1 C1 128.5(3)
C5 N1 H1 116(2)
C1 N1 H1 116(2)
C15 N2 N3 106.9(3)
C15 N2 Os 132.1(2)
N3 N2 Os 121.02(19)
C17 N3 N2 109.0(3)
C17 N3 B1 131.8(3)
N2 N3 B1 119.0(3)
C18 N4 N5 106.4(3)
C18 N4 Os 134.8(2)
N5 N4 Os 118.69(19)
C20 N5 N4 109.2(3)
C20 N5 B1 129.8(3)
N4 N5 B1 120.8(2)
C21 N6 N7 106.1(3)
C21 N6 Os 134.9(2)
N7 N6 Os 118.98(19)
C23 N7 N6 109.6(3)
C23 N7 B1 129.8(3)
N6 N7 B1 120.6(3)
N7 B1 N3 108.7(3)
N7 B1 N5 109.1(3)
N3 B1 N5 106.8(3)
N7 B1 H01 110.6(18)
N3 B1 H01 109.2(18)
N5 B1 H01 112.3(18)
N1 C1 C2 111.1(3)
N1 C1 Os 121.8(2)
C2 C1 Os 126.8(2)
C3 C2 C1 122.6(3)
C3 C2 H2 118.7
C1 C2 H2 118.7
C2 C3 C4 120.9(3)
C2 C3 H3 119.5
C4 C3 H3 119.5
C5 C4 C3 118.8(3)
C5 C4 H4 120.6
C3 C4 H4 120.6
N1 C5 C4 117.7(3)
N1 C5 C6 116.1(3)
C4 C5 C6 126.1(3)
C5 C6 H6A 109.5
C5 C6 H6B 109.5
H6A C6 H6B 109.5
C5 C6 H6C 109.5
H6A C6 H6C 109.5
H6B C6 H6C 109.5
C8 C7 Os 173.4(3)
C7 C8 C9 174.9(4)
C14 C9 C10 117.6(3)
C14 C9 C8 121.7(3)
C10 C9 C8 120.7(3)
C11 C10 C9 120.6(4)
C11 C10 H10 119.7
C9 C10 H10 119.7
C12 C11 C10 120.8(4)
C12 C11 H11 119.6
C10 C11 H11 119.6
C13 C12 C11 119.6(4)
C13 C12 H12 120.2
C11 C12 H12 120.2
C12 C13 C14 120.1(4)
C12 C13 H13 119.9
C14 C13 H13 119.9
C13 C14 C9 121.3(4)
C13 C14 H14 119.3
C9 C14 H14 119.3
N2 C15 C16 110.2(3)
N2 C15 H15 124.9
C16 C15 H15 124.9
C17 C16 C15 105.0(3)
C17 C16 H16 127.5
C15 C16 H16 127.5
N3 C17 C16 108.9(3)
N3 C17 H17 125.6
C16 C17 H17 125.6
N4 C18 C19 111.1(3)
N4 C18 H18 124.5
C19 C18 H18 124.5
C20 C19 C18 104.2(3)
C20 C19 H19 127.9
C18 C19 H19 127.9
N5 C20 C19 109.2(3)
N5 C20 H20 125.4
C19 C20 H20 125.4
N6 C21 C22 111.1(3)
N6 C21 H21 124.4
C22 C21 H21 124.4
C23 C22 C21 104.4(3)
C23 C22 H22 127.8
C21 C22 H22 127.8
N7 C23 C22 108.8(3)
N7 C23 H23 125.6
C22 C23 H23 125.6
C26 C24 C25 108.8(3)
C26 C24 P 113.3(2)
C25 C24 P 118.0(3)
C26 C24 H24 105.2
C25 C24 H24 105.2
P C24 H24 105.2
C24 C25 H25A 109.5
C24 C25 H25B 109.5
H25A C25 H25B 109.5
C24 C25 H25C 109.5
H25A C25 H25C 109.5
H25B C25 H25C 109.5
C24 C26 H26A 109.5
C24 C26 H26B 109.5
H26A C26 H26B 109.5
C24 C26 H26C 109.5
H26A C26 H26C 109.5
H26B C26 H26C 109.5
C29 C27 C28 107.1(3)
C29 C27 P 115.8(2)
C28 C27 P 116.1(2)
C29 C27 H27 105.6
C28 C27 H27 105.6
P C27 H27 105.6
C27 C28 H28A 109.5
C27 C28 H28B 109.5
H28A C28 H28B 109.5
C27 C28 H28C 109.5
H28A C28 H28C 109.5
H28B C28 H28C 109.5
C27 C29 H29A 109.5
C27 C29 H29B 109.5
H29A C29 H29B 109.5
C27 C29 H29C 109.5
H29A C29 H29C 109.5
H29B C29 H29C 109.5
C32 C30 C31 110.7(3)
C32 C30 P 112.3(2)
C31 C30 P 113.3(2)
C32 C30 H30 106.7
C31 C30 H30 106.7
P C30 H30 106.7
C30 C31 H31A 109.5
C30 C31 H31B 109.5
H31A C31 H31B 109.5
C30 C31 H31C 109.5
H31A C31 H31C 109.5
H31B C31 H31C 109.5
C30 C32 H32A 109.5
C30 C32 H32B 109.5
H32A C32 H32B 109.5
C30 C32 H32C 109.5
H32A C32 H32C 109.5
H32B C32 H32C 109.5
C35A C34A C33A 115.4(6)
C35A C34A H34A 108.4
C33A C34A H34A 108.4
C35A C34A H34B 108.4
C33A C34A H34B 108.4
H34A C34A H34B 107.5
C34A C35A C36A 115.6(6)
C34A C35A H35A 108.4
C36A C35A H35A 108.4
C34A C35A H35B 108.4
C36A C35A H35B 108.4
H35A C35A H35B 107.4
C37A C36A C35A 114.0(6)
C37A C36A H36A 108.7
C35A C36A H36A 108.7
C37A C36A H36B 108.7
C35A C36A H36B 108.7
H36A C36A H36B 107.6
C34B C33B H33D 109.5
C34B C33B H33E 109.5
H33D C33B H33E 109.5
C34B C33B H33F 109.5
H33D C33B H33F 109.5
H33E C33B H33F 109.5
C35B C34B C33B 114.9(10)
C35B C34B H34C 108.5
C33B C34B H34C 108.5
C35B C34B H34D 108.5
C33B C34B H34D 108.5
H34C C34B H34D 107.5
C34B C35B C36B 117.3(10)
C34B C35B H35C 108.0
C36B C35B H35C 108.0
C34B C35B H35D 108.0
C36B C35B H35D 108.0
H35C C35B H35D 107.2
C37B C36B C35B 117.1(10)
C37B C36B H36C 108.0
C35B C36B H36C 108.0
C37B C36B H36D 108.0
C35B C36B H36D 108.0
H36C C36B H36D 107.3
C36B C37B H37D 109.5
C36B C37B H37E 109.5
H37D C37B H37E 109.5
C36B C37B H37F 109.5
H37D C37B H37F 109.5
H37E C37B H37F 109.5

loop_
_geom_bond_atom_site_label_1
_geom_bond_atom_site_label_2
_geom_bond_distance
Os C1 1.994(3)
Os C7 1.998(3)
Os N2 2.122(3)
Os N6 2.160(3)
Os N4 2.165(3)
Os P 2.3404(8)
P C30 1.873(3)
P C24 1.878(3)
P C27 1.890(3)
N1 C5 1.360(4)
N1 C1 1.379(4)
N1 H1 0.86(4)
N2 C15 1.328(4)
N2 N3 1.370(3)
N3 C17 1.353(4)
N3 B1 1.544(5)
N4 C18 1.329(4)
N4 N5 1.369(4)
N5 C20 1.347(4)
N5 B1 1.544(5)
N6 C21 1.336(4)
N6 N7 1.369(4)
N7 C23 1.355(4)
N7 B1 1.533(5)
B1 H01 1.12(4)
C1 C2 1.435(4)
C2 C3 1.361(5)
C2 H2 0.9500
C3 C4 1.404(5)
C3 H3 0.9500
C4 C5 1.363(5)
C4 H4 0.9500
C5 C6 1.494(5)
C6 H6A 0.9800
C6 H6B 0.9800
C6 H6C 0.9800
C7 C8 1.216(4)
C8 C9 1.443(5)
C9 C14 1.397(5)
C9 C10 1.406(5)
C10 C11 1.384(5)
C10 H10 0.9500
C11 C12 1.382(6)
C11 H11 0.9500
C12 C13 1.379(6)
C12 H12 0.9500
C13 C14 1.389(5)
C13 H13 0.9500
C14 H14 0.9500
C15 C16 1.403(5)
C15 H15 0.9500
C16 C17 1.365(5)
C16 H16 0.9500
C17 H17 0.9500
C18 C19 1.396(5)
C18 H18 0.9500
C19 C20 1.374(5)
C19 H19 0.9500
C20 H20 0.9500
C21 C22 1.401(5)
C21 H21 0.9500
C22 C23 1.375(5)
C22 H22 0.9500
C23 H23 0.9500
C24 C26 1.538(5)
C24 C25 1.546(5)
C24 H24 1.0000
C25 H25A 0.9800
C25 H25B 0.9800
C25 H25C 0.9800
C26 H26A 0.9800
C26 H26B 0.9800
C26 H26C 0.9800
C27 C29 1.524(5)
C27 C28 1.537(5)
C27 H27 1.0000
C28 H28A 0.9800
C28 H28B 0.9800
C28 H28C 0.9800
C29 H29A 0.9800
C29 H29B 0.9800
C29 H29C 0.9800
C30 C32 1.530(5)
C30 C31 1.536(5)
C30 H30 1.0000
C31 H31A 0.9800
C31 H31B 0.9800
C31 H31C 0.9800
C32 H32A 0.9800
C32 H32B 0.9800
C32 H32C 0.9800
C33A C34A 1.492(7)
C33A H33A 0.9800
C33A H33B 0.9800
C33A H33C 0.9800
C34A C35A 1.477(7)
C34A H34A 0.9900
C34A H34B 0.9900
C35A C36A 1.493(7)
C35A H35A 0.9900
C35A H35B 0.9900
C36A C37A 1.481(8)
C36A H36A 0.9900
C36A H36B 0.9900
C37A H37A 0.9800
C37A H37B 0.9800
C37A H37C 0.9800
C33B C34B 1.494(10)
C33B H33D 0.9800
C33B H33E 0.9800
C33B H33F 0.9800
C34B C35B 1.469(10)
C34B H34C 0.9900
C34B H34D 0.9900
C35B C36B 1.472(9)
C35B H35C 0.9900
C35B H35D 0.9900
C36B C37B 1.470(10)
C36B H36C 0.9900
C36B H36D 0.9900
C37B H37D 0.9800
C37B H37E 0.9800
C37B H37F 0.9800
